data_7057917
loop_
_publ_author_name
'Ahumada, Guillermo'
'Oyarce, Jocelyn'
'Roisnel, Thierry'
'Kahlal, Samia'
'del Valle, Mar\'ia Ang\'elica'
'Carrillo, David'
'Saillard, Jean-Yves'
'Hamon, Jean-Ren\'e'
'Manzur, Carolina'

_publ_section_title
;
 Synthesis, structures, electrochemical and quantum chemical
 investigations of Ni(ii) and Cu(ii) complexes with a tetradentate Schiff
 base derived from 1-(2-thienyl)-1,3-butanedione
;
_journal_issue 23
_journal_name_full 'New Journal of Chemistry'
_journal_page_first 19294
_journal_paper_doi 10.1039/C8NJ04923H
_journal_volume 42
_journal_year 2018
_chemical_compound_source 'synthesis as described'
_chemical_formula_moiety 'C18 H18 Cu N2 O2 S2'
_chemical_formula_sum 'C18 H18 Cu N2 O2 S2'
_chemical_formula_weight 422.00
_space_group_crystal_system monoclinic
_space_group_IT_number 14
_space_group_name_Hall '-P 2yn'
_space_group_name_H-M_alt 'P 1 21/n 1'
_symmetry_space_group_name_Hall '-P 2yn'
_symmetry_space_group_name_H-M 'P 1 21/n 1'
_atom_sites_solution_hydrogens geom
_audit_update_record
;
2018-06-27 deposited with the CCDC.
2018-10-24 downloaded from the CCDC.
;
_cell_angle_alpha 90
_cell_angle_beta 99.866(15)
_cell_angle_gamma 90
_cell_formula_units_Z 4
_cell_length_a 10.974(6)
_cell_length_b 8.129(3)
_cell_length_c 20.893(8)
_cell_measurement_reflns_used 3364
_cell_measurement_temperature 295
_cell_measurement_theta_max 23.79
_cell_measurement_theta_min 2.71
_cell_measurement_wavelength 0.71073
_cell_volume 1836.3(14)
_computing_cell_refinement 'APEX3 (Bruker, 2015); SAINT (Bruker, 2014)'
_computing_data_collection 'SAINT (Bruker, 2014)'
_computing_data_reduction 'SAINT (Bruker, 2014)'
_computing_molecular_graphics 'SXGRAPH (Farrugia, 1999), Mercury (CSD, 2016)'
_computing_publication_material 'CRYSCALC (T. Roisnel, local program, 2016)'
_computing_structure_refinement 'SHELXL-2016/6 (Sheldrick, 2016)'
_computing_structure_solution 'SHELXT (Sheldrick, 2015)'
_diffrn_ambient_temperature 295
_diffrn_detector '(CMOS) PHOTON 100'
_diffrn_measured_fraction_theta_full 0.960
_diffrn_measured_fraction_theta_max 0.955
_diffrn_measurement_device_type 'D8 VENTURE Bruker AXS'
_diffrn_measurement_method 'rotation images'
_diffrn_radiation_monochromator 'multilayer monochromator'
_diffrn_radiation_probe x-ray
_diffrn_radiation_source 'Incoatec microfocus sealed tube'
_diffrn_radiation_type MoK\a
_diffrn_radiation_wavelength 0.71073
_diffrn_reflns_av_R_equivalents 0.1449
_diffrn_reflns_av_unetI/netI 0.1682
_diffrn_reflns_limit_h_max 14
_diffrn_reflns_limit_h_min -14
_diffrn_reflns_limit_k_max 8
_diffrn_reflns_limit_k_min -10
_diffrn_reflns_limit_l_max 22
_diffrn_reflns_limit_l_min -26
_diffrn_reflns_number 9473
_diffrn_reflns_theta_full 25.242
_diffrn_reflns_theta_max 27.483
_diffrn_reflns_theta_min 3.135
_exptl_absorpt_coefficient_mu 1.430
_exptl_absorpt_correction_T_max 0.958
_exptl_absorpt_correction_T_min 0.573
_exptl_absorpt_correction_type multi-scan
_exptl_absorpt_process_details
;
  [Sheldrick, G.M. (2014). SADABS Bruker AXS Inc., Madison, Wisconsin, USA]
;
_exptl_crystal_colour orange
_exptl_crystal_density_diffrn 1.527
_exptl_crystal_description board
_exptl_crystal_F_000 868
_exptl_crystal_size_max 0.370
_exptl_crystal_size_mid 0.080
_exptl_crystal_size_min 0.030
_refine_diff_density_max 0.602
_refine_diff_density_min -0.920
_refine_diff_density_rms 0.105
_refine_ls_extinction_method none
_refine_ls_goodness_of_fit_ref 1.160
_refine_ls_hydrogen_treatment constr
_refine_ls_matrix_type full
_refine_ls_number_parameters 230
_refine_ls_number_reflns 4036
_refine_ls_number_restraints 0
_refine_ls_restrained_S_all 1.160
_refine_ls_R_factor_all 0.2181
_refine_ls_R_factor_gt 0.1103
_refine_ls_shift/su_max 0.002
_refine_ls_shift/su_mean 0.000
_refine_ls_structure_factor_coef Fsqd
_refine_ls_weighting_details 'w=1/[\s^2^(Fo^2^)+(0.0897P)^2^+2.9216P] where P=(Fo^2^+2Fc^2^)/3'
_refine_ls_weighting_scheme calc
_refine_ls_wR_factor_gt 0.2398
_refine_ls_wR_factor_ref 0.2798
_reflns_number_gt 1897
_reflns_number_total 4036
_reflns_threshold_expression >2sigma(I)
_cod_data_source_file c8nj04923h2.cif
_cod_data_source_block G186
_cod_depositor_comments 'Adding full bibliography for 7057916--7057917.cif.'
_cod_original_cell_volume 1836.2(14)
_cod_database_code 7057917

loop_
_space_group_symop_operation_xyz
'x, y, z'
'-x+1/2, y+1/2, -z+1/2'
'-x, -y, -z'
'x-1/2, -y-1/2, z-1/2'

loop_
_atom_site_label
_atom_site_type_symbol
_atom_site_fract_x
_atom_site_fract_y
_atom_site_fract_z
_atom_site_U_iso_or_equiv
_atom_site_adp_type
_atom_site_occupancy
_atom_site_site_symmetry_order
_atom_site_calc_flag
_atom_site_refinement_flags_posn
_atom_site_refinement_flags_adp
_atom_site_refinement_flags_occupancy
_atom_site_disorder_assembly
_atom_site_disorder_group
Cu1 Cu 0.49008(10) 0.30646(13) 0.46570(5) 0.0502(4) Uani 1 1 d . . . . .
O1 O 0.3820(5) 0.4163(7) 0.3980(3) 0.0508(15) Uani 1 1 d . . . . .
O2 O 0.6057(5) 0.3018(8) 0.4066(3) 0.0635(18) Uani 1 1 d . . . . .
N1 N 0.3699(8) 0.3054(10) 0.5245(3) 0.059(2) Uani 1 1 d . . . . .
N2 N 0.5960(8) 0.1899(10) 0.5325(4) 0.069(2) Uani 1 1 d . . . . .
S1A S 0.2704(3) 0.5861(5) 0.28183(18) 0.0780(16) Uani 0.713(12) 1 d . . P A 1
C2A C 0.1403(17) 0.663(3) 0.2374(13) 0.098(5) Uani 0.713(12) 1 d . . P A 1
H2A H 0.137078 0.711523 0.196790 0.117 Uiso 0.713(12) 1 calc R U P A 1
C3A C 0.0447(18) 0.648(2) 0.2664(12) 0.098(5) Uani 0.713(12) 1 d . . P A 1
H3A H -0.035136 0.676249 0.246819 0.117 Uiso 0.713(12) 1 calc R U P A 1
C4A C 0.0698(6) 0.5934(13) 0.3223(6) 0.123(4) Uani 0.713(12) 1 d . . P A 1
H4A H 0.012538 0.591358 0.350332 0.147 Uiso 0.713(12) 1 calc R U P A 1
C5A C 0.2000(8) 0.5300(12) 0.3415(5) 0.064(3) Uani 0.713(12) 1 d . . P A 1
C6A C 0.2658(7) 0.4524(10) 0.3988(4) 0.045(2) Uani 0.713(12) 1 d . . P A 1
C1B C 0.2704(3) 0.5861(5) 0.28183(18) 0.0780(16) Uani 0.287(12) 1 d . . P A 2
H1B H 0.354417 0.565351 0.284322 0.094 Uiso 0.287(12) 1 calc R U P A 2
C2B C 0.212(4) 0.656(6) 0.233(3) 0.098(5) Uani 0.287(12) 1 d . . P A 2
H2B H 0.247652 0.691391 0.198353 0.117 Uiso 0.287(12) 1 calc R U P A 2
C3B C 0.091(4) 0.677(8) 0.236(4) 0.098(5) Uani 0.287(12) 1 d . . P A 2
H3B H 0.029877 0.720425 0.203799 0.117 Uiso 0.287(12) 1 calc R U P A 2
S4B S 0.0698(6) 0.5934(13) 0.3223(6) 0.123(4) Uani 0.287(12) 1 d . . P A 2
C5B C 0.2000(8) 0.5300(12) 0.3415(5) 0.064(3) Uani 0.287(12) 1 d . . P A 2
C6B C 0.2658(7) 0.4524(10) 0.3988(4) 0.045(2) Uani 0.287(12) 1 d . . P A 2
C7 C 0.2062(9) 0.4199(12) 0.4503(5) 0.060(3) Uani 1 1 d . . . . .
H7 H 0.122559 0.446458 0.444056 0.073 Uiso 1 1 calc R U . A 1
C8 C 0.2545(10) 0.3530(11) 0.5101(5) 0.058(3) Uani 1 1 d . . . . .
C9 C 0.1713(12) 0.3383(16) 0.5600(7) 0.106(5) Uani 1 1 d . . . . .
H9A H 0.138932 0.228501 0.559508 0.158 Uiso 1 1 calc R U . . .
H9B H 0.104246 0.415074 0.550151 0.158 Uiso 1 1 calc R U . . .
H9C H 0.217675 0.361958 0.602283 0.158 Uiso 1 1 calc R U . . .
C10 C 0.4268(13) 0.2535(15) 0.5883(6) 0.086(4) Uani 1 1 d . . . . .
H10A H 0.365706 0.197301 0.608885 0.104 Uiso 1 1 calc R U . . .
H10B H 0.454378 0.349742 0.614248 0.104 Uiso 1 1 calc R U . . .
S11A S 0.9057(4) 0.1323(7) 0.3541(4) 0.154(3) Uani 0.798(16) 1 d . . P B 1
C12A C 0.9147(19) 0.205(3) 0.2819(15) 0.204(12) Uani 0.798(16) 1 d . . P B 1
H12A H 0.975073 0.173027 0.258039 0.245 Uiso 0.798(16) 1 calc R U P B 1
C13A C 0.8270(16) 0.313(3) 0.2612(9) 0.155(9) Uani 0.798(16) 1 d . . P B 1
H13A H 0.822078 0.367485 0.221711 0.186 Uiso 0.798(16) 1 calc R U P B 1
C14A C 0.7381(8) 0.3400(13) 0.3047(5) 0.103(5) Uani 0.798(16) 1 d . . P B 1
H14A H 0.668827 0.407649 0.297228 0.124 Uiso 0.798(16) 1 calc R U P B 1
C15A C 0.7791(10) 0.2415(17) 0.3614(8) 0.091(4) Uani 0.798(16) 1 d . . P B 1
C11B C 0.9057(4) 0.1323(7) 0.3541(4) 0.154(3) Uani 0.202(16) 1 d . . P B 2
H11B H 0.953514 0.057585 0.381271 0.185 Uiso 0.202(16) 1 calc R U P B 2
C12B C 0.9147(19) 0.205(3) 0.2819(15) 0.204(12) Uani 0.202(16) 1 d . . P B 2
H12B H 0.975073 0.173027 0.258039 0.245 Uiso 0.202(16) 1 calc R U P B 2
C13B C 0.8270(16) 0.313(3) 0.2612(9) 0.155(9) Uani 0.202(16) 1 d . . P B 2
H13B H 0.822078 0.367485 0.221711 0.186 Uiso 0.202(16) 1 calc R U P B 2
S14B S 0.7381(8) 0.3400(13) 0.3047(5) 0.103(5) Uani 0.202(16) 1 d . . P B 2
C15B C 0.7791(10) 0.2415(17) 0.3614(8) 0.091(4) Uani 0.202(16) 1 d . . P B 2
C16 C 0.7121(9) 0.2314(12) 0.4185(6) 0.069(3) Uani 1 1 d . . . . .
C17 C 0.7617(11) 0.1554(14) 0.4750(8) 0.088(4) Uani 1 1 d . . . . .
H17 H 0.841777 0.115152 0.478016 0.106 Uiso 1 1 calc R U . . .
C18 C 0.7038(12) 0.1318(13) 0.5293(6) 0.076(3) Uani 1 1 d . . . . .
C19 C 0.7793(12) 0.0323(17) 0.5847(6) 0.120(5) Uani 1 1 d . . . . .
H19A H 0.827705 0.105891 0.614850 0.180 Uiso 1 1 calc R U . . .
H19B H 0.833122 -0.042016 0.567266 0.180 Uiso 1 1 calc R U . . .
H19C H 0.724200 -0.029133 0.606735 0.180 Uiso 1 1 calc R U . . .
C20 C 0.5351(12) 0.1408(15) 0.5874(5) 0.083(4) Uani 1 1 d . . . . .
H20A H 0.592877 0.149575 0.627971 0.100 Uiso 1 1 calc R U . . .
H20B H 0.507151 0.027624 0.582115 0.100 Uiso 1 1 calc R U . . .

loop_
_atom_site_aniso_label
_atom_site_aniso_U_11
_atom_site_aniso_U_22
_atom_site_aniso_U_33
_atom_site_aniso_U_23
_atom_site_aniso_U_13
_atom_site_aniso_U_12
Cu1 0.0488(7) 0.0452(7) 0.0553(7) 0.0009(6) 0.0046(4) 0.0030(6)
O1 0.043(3) 0.055(4) 0.057(4) 0.002(3) 0.014(3) 0.007(3)
O2 0.049(4) 0.060(4) 0.085(5) -0.001(4) 0.020(3) 0.016(4)
N1 0.079(6) 0.060(5) 0.040(4) 0.000(4) 0.013(4) -0.014(5)
N2 0.071(6) 0.042(5) 0.087(7) -0.001(5) -0.004(5) -0.015(5)
S1A 0.084(3) 0.081(3) 0.068(3) 0.016(2) 0.0096(19) 0.007(2)
C2A 0.070(11) 0.092(8) 0.118(10) 0.051(7) -0.020(11) -0.005(10)
C3A 0.070(11) 0.092(8) 0.118(10) 0.051(7) -0.020(11) -0.005(10)
C4A 0.053(5) 0.137(8) 0.174(10) -0.002(7) 0.009(5) 0.013(5)
C5A 0.054(6) 0.047(6) 0.083(7) 0.000(5) -0.011(5) -0.001(5)
C6A 0.037(5) 0.027(5) 0.069(6) -0.007(4) 0.007(4) 0.007(4)
C1B 0.084(3) 0.081(3) 0.068(3) 0.016(2) 0.0096(19) 0.007(2)
C2B 0.070(11) 0.092(8) 0.118(10) 0.051(7) -0.020(11) -0.005(10)
C3B 0.070(11) 0.092(8) 0.118(10) 0.051(7) -0.020(11) -0.005(10)
S4B 0.053(5) 0.137(8) 0.174(10) -0.002(7) 0.009(5) 0.013(5)
C5B 0.054(6) 0.047(6) 0.083(7) 0.000(5) -0.011(5) -0.001(5)
C6B 0.037(5) 0.027(5) 0.069(6) -0.007(4) 0.007(4) 0.007(4)
C7 0.051(6) 0.055(6) 0.078(8) 0.001(5) 0.020(5) 0.005(5)
C8 0.062(7) 0.042(6) 0.077(8) -0.008(5) 0.028(5) -0.003(5)
C9 0.113(10) 0.101(11) 0.122(11) -0.003(8) 0.077(9) -0.003(8)
C10 0.122(10) 0.075(8) 0.061(8) 0.009(6) 0.015(7) -0.039(8)
S11A 0.070(3) 0.140(5) 0.259(8) -0.049(5) 0.048(4) 0.037(3)
C12A 0.110(15) 0.25(3) 0.29(3) -0.09(2) 0.137(18) -0.025(17)
C13A 0.103(12) 0.22(2) 0.161(16) -0.088(15) 0.079(12) -0.054(14)
C14A 0.075(6) 0.143(10) 0.096(8) -0.040(6) 0.028(5) -0.019(6)
C15A 0.046(6) 0.090(10) 0.138(13) -0.069(9) 0.018(7) -0.006(6)
C11B 0.070(3) 0.140(5) 0.259(8) -0.049(5) 0.048(4) 0.037(3)
C12B 0.110(15) 0.25(3) 0.29(3) -0.09(2) 0.137(18) -0.025(17)
C13B 0.103(12) 0.22(2) 0.161(16) -0.088(15) 0.079(12) -0.054(14)
S14B 0.075(6) 0.143(10) 0.096(8) -0.040(6) 0.028(5) -0.019(6)
C15B 0.046(6) 0.090(10) 0.138(13) -0.069(9) 0.018(7) -0.006(6)
C16 0.050(6) 0.045(6) 0.109(9) -0.027(6) 0.007(6) 0.007(5)
C17 0.062(7) 0.055(8) 0.136(12) -0.025(8) -0.017(8) 0.023(6)
C18 0.072(8) 0.054(7) 0.086(9) -0.019(6) -0.030(6) 0.010(6)
C19 0.124(11) 0.090(10) 0.120(11) -0.007(8) -0.051(8) 0.055(9)
C20 0.117(10) 0.069(8) 0.054(7) 0.004(6) -0.012(6) -0.017(7)

loop_
_atom_type_symbol
_atom_type_description
_atom_type_scat_dispersion_real
_atom_type_scat_dispersion_imag
_atom_type_scat_source
C C 0.0033 0.0016 'International Tables Vol C Tables 4.2.6.8 and 6.1.1.4'
H H 0.0000 0.0000 'International Tables Vol C Tables 4.2.6.8 and 6.1.1.4'
Cu Cu 0.3201 1.2651 'International Tables Vol C Tables 4.2.6.8 and 6.1.1.4'
O O 0.0106 0.0060 'International Tables Vol C Tables 4.2.6.8 and 6.1.1.4'
N N 0.0061 0.0033 'International Tables Vol C Tables 4.2.6.8 and 6.1.1.4'
S S 0.1246 0.1234 'International Tables Vol C Tables 4.2.6.8 and 6.1.1.4'

loop_
_geom_angle_atom_site_label_1
_geom_angle_atom_site_label_2
_geom_angle_atom_site_label_3
_geom_angle
O1 Cu1 N2 178.2(3)
O1 Cu1 O2 85.9(3)
N2 Cu1 O2 94.2(4)
O1 Cu1 N1 93.8(3)
N2 Cu1 N1 86.0(4)
O2 Cu1 N1 178.2(3)
C6B O1 Cu1 125.4(5)
C6A O1 Cu1 125.4(5)
C16 O2 Cu1 124.3(7)
C8 N1 C10 123.4(9)
C8 N1 Cu1 125.9(7)
C10 N1 Cu1 110.7(7)
C18 N2 C20 118.9(11)
C18 N2 Cu1 126.6(9)
C20 N2 Cu1 113.7(7)
C5A S1A C2A 93.3(9)
C3A C2A S1A 112.5(19)
C3A C2A H2A 123.8
S1A C2A H2A 123.8
C4A C3A C2A 114.0(18)
C4A C3A H3A 123.0
C2A C3A H3A 123.0
C3A C4A C5A 115.0(13)
C3A C4A H4A 122.5
C5A C4A H4A 122.5
C6A C5A C4A 133.7(9)
C6A C5A S1A 121.5(7)
C4A C5A S1A 104.5(7)
O1 C6A C7 124.0(8)
O1 C6A C5A 116.1(8)
C7 C6A C5A 119.9(8)
C2B C1B C5B 120(3)
C2B C1B H1B 119.9
C5B C1B H1B 119.9
C1B C2B C3B 113(5)
C1B C2B H2B 123.3
C3B C2B H2B 123.3
C2B C3B S4B 105(4)
C2B C3B H3B 127.3
S4B C3B H3B 127.3
C5B S4B C3B 96.2(15)
C6B C5B S4B 133.7(9)
C6B C5B C1B 121.5(7)
S4B C5B C1B 104.5(7)
O1 C6B C7 124.0(8)
O1 C6B C5B 116.1(8)
C7 C6B C5B 119.9(8)
C6B C7 C8 128.4(9)
C6A C7 C8 128.4(9)
C6A C7 H7 115.8
C8 C7 H7 115.8
N1 C8 C7 122.0(9)
N1 C8 C9 119.7(10)
C7 C8 C9 118.3(10)
C8 C9 H9A 109.5
C8 C9 H9B 109.5
H9A C9 H9B 109.5
C8 C9 H9C 109.5
H9A C9 H9C 109.5
H9B C9 H9C 109.5
N1 C10 C20 112.7(10)
N1 C10 H10A 109.1
C20 C10 H10A 109.1
N1 C10 H10B 109.1
C20 C10 H10B 109.1
H10A C10 H10B 107.8
C12A S11A C15A 94.4(11)
C13A C12A S11A 112.6(14)
C13A C12A H12A 123.7
S11A C12A H12A 123.7
C12A C13A C14A 115(2)
C12A C13A H13A 122.4
C14A C13A H13A 122.4
C15A C14A C13A 106.4(13)
C15A C14A H14A 126.8
C13A C14A H14A 126.8
C14A C15A C16 123.9(10)
C14A C15A S11A 111.5(10)
C16 C15A S11A 124.6(13)
C12B C11B C15B 94.4(11)
C12B C11B H11B 132.8
C15B C11B H11B 132.8
C13B C12B C11B 112.6(14)
C13B C12B H12B 123.7
C11B C12B H12B 123.7
C12B C13B S14B 115(2)
C12B C13B H13B 122.5
S14B C13B H13B 122.4
C15B S14B C13B 106.4(13)
S14B C15B C16 123.9(10)
S14B C15B C11B 111.5(10)
C16 C15B C11B 124.6(13)
O2 C16 C17 125.8(11)
O2 C16 C15A 111.9(11)
C17 C16 C15A 122.4(11)
O2 C16 C15B 111.9(11)
C17 C16 C15B 122.4(11)
C16 C17 C18 126.4(11)
C16 C17 H17 116.8
C18 C17 H17 116.8
N2 C18 C17 122.5(11)
N2 C18 C19 122.5(13)
C17 C18 C19 114.9(12)
C18 C19 H19A 109.5
C18 C19 H19B 109.5
H19A C19 H19B 109.5
C18 C19 H19C 109.5
H19A C19 H19C 109.5
H19B C19 H19C 109.5
N2 C20 C10 108.0(9)
N2 C20 H20A 110.1
C10 C20 H20A 110.1
N2 C20 H20B 110.1
C10 C20 H20B 110.1
H20A C20 H20B 108.4

loop_
_geom_bond_atom_site_label_1
_geom_bond_atom_site_label_2
_geom_bond_distance
Cu1 O1 1.905(6)
Cu1 N2 1.908(9)
Cu1 O2 1.917(6)
Cu1 N1 1.950(8)
O1 C6B 1.311(9)
O1 C6A 1.311(9)
O2 C16 1.286(11)
N1 C8 1.309(12)
N1 C10 1.436(13)
N2 C18 1.285(14)
N2 C20 1.479(14)
S1A C5A 1.640(11)
S1A C2A 1.69(2)
C2A C3A 1.30(3)
C2A H2A 0.9300
C3A C4A 1.23(2)
C3A H3A 0.9300
C4A C5A 1.508(11)
C4A H4A 0.9300
C5A C6A 1.433(12)
C6A C7 1.377(12)
C1B C2B 1.25(4)
C1B C5B 1.640(11)
C1B H1B 0.9300
C2B C3B 1.35(6)
C2B H2B 0.9300
C3B S4B 1.98(8)
C3B H3B 0.9300
S4B C5B 1.508(11)
C5B C6B 1.433(12)
C6B C7 1.377(12)
C7 C8 1.381(13)
C7 H7 0.9300
C8 C9 1.505(13)
C9 H9A 0.9600
C9 H9B 0.9600
C9 H9C 0.9600
C10 C20 1.504(16)
C10 H10A 0.9700
C10 H10B 0.9700
S11A C12A 1.64(3)
S11A C15A 1.677(12)
C12A C13A 1.32(3)
C12A H12A 0.9300
C13A C14A 1.460(16)
C13A H13A 0.9300
C14A C15A 1.437(17)
C14A H14A 0.9300
C15A C16 1.506(18)
C11B C12B 1.64(3)
C11B C15B 1.677(12)
C11B H11B 0.9300
C12B C13B 1.32(3)
C12B H12B 0.9300
C13B S14B 1.460(16)
C13B H13B 0.9300
S14B C15B 1.437(17)
C15B C16 1.506(18)
C16 C17 1.360(16)
C17 C18 1.405(18)
C17 H17 0.9300
C18 C19 1.533(15)
C19 H19A 0.9600
C19 H19B 0.9600
C19 H19C 0.9600
C20 H20A 0.9700
C20 H20B 0.9700

loop_
_geom_torsion_atom_site_label_1
_geom_torsion_atom_site_label_2
_geom_torsion_atom_site_label_3
_geom_torsion_atom_site_label_4
_geom_torsion
C5A S1A C2A C3A 0.0(19)
S1A C2A C3A C4A 6(3)
C2A C3A C4A C5A -9(2)
C3A C4A C5A C6A -177.3(14)
C3A C4A C5A S1A 8.8(15)
C2A S1A C5A C6A -179.2(12)
C2A S1A C5A C4A -4.4(11)
Cu1 O1 C6A C7 2.1(11)
Cu1 O1 C6A C5A -177.7(6)
C4A C5A C6A O1 -178.9(9)
S1A C5A C6A O1 -5.8(11)
C4A C5A C6A C7 1.3(15)
S1A C5A C6A C7 174.4(7)
C5B C1B C2B C3B -1(6)
C1B C2B C3B S4B 4(6)
C3B S4B C5B C6B 178(2)
C3B S4B C5B C1B 4(2)
C2B C1B C5B C6B -179(3)
C2B C1B C5B S4B -4(3)
Cu1 O1 C6B C7 2.1(11)
Cu1 O1 C6B C5B -177.7(6)
S4B C5B C6B O1 -178.9(9)
C1B C5B C6B O1 -5.8(11)
S4B C5B C6B C7 1.3(15)
C1B C5B C6B C7 174.4(7)
O1 C6B C7 C8 3.1(15)
C5B C6B C7 C8 -177.1(10)
O1 C6A C7 C8 3.1(15)
C5A C6A C7 C8 -177.1(10)
C10 N1 C8 C7 172.4(9)
Cu1 N1 C8 C7 -3.7(14)
C10 N1 C8 C9 -6.3(15)
Cu1 N1 C8 C9 177.5(7)
C6B C7 C8 N1 -2.2(16)
C6A C7 C8 N1 -2.2(16)
C6B C7 C8 C9 176.6(10)
C6A C7 C8 C9 176.6(10)
C8 N1 C10 C20 155.5(10)
Cu1 N1 C10 C20 -27.9(11)
C15A S11A C12A C13A 1.0(18)
S11A C12A C13A C14A -3(2)
C12A C13A C14A C15A 3(2)
C13A C14A C15A C16 -179.0(10)
C13A C14A C15A S11A -2.1(12)
C12A S11A C15A C14A 0.8(11)
C12A S11A C15A C16 177.6(11)
C15B C11B C12B C13B 1.0(18)
C11B C12B C13B S14B -3(2)
C12B C13B S14B C15B 3(2)
C13B S14B C15B C16 -179.0(10)
C13B S14B C15B C11B -2.1(12)
C12B C11B C15B S14B 0.8(11)
C12B C11B C15B C16 177.6(11)
Cu1 O2 C16 C17 -2.7(14)
Cu1 O2 C16 C15A 177.2(6)
Cu1 O2 C16 C15B 177.2(6)
C14A C15A C16 O2 9.3(14)
S11A C15A C16 O2 -167.2(8)
C14A C15A C16 C17 -170.8(10)
S11A C15A C16 C17 12.7(15)
S14B C15B C16 O2 9.3(14)
C11B C15B C16 O2 -167.2(8)
S14B C15B C16 C17 -170.8(10)
C11B C15B C16 C17 12.7(15)
O2 C16 C17 C18 3.7(18)
C15A C16 C17 C18 -176.2(10)
C15B C16 C17 C18 -176.2(10)
C20 N2 C18 C17 171.9(10)
Cu1 N2 C18 C17 3.4(15)
C20 N2 C18 C19 -8.4(15)
Cu1 N2 C18 C19 -177.0(8)
C16 C17 C18 N2 -4.0(18)
C16 C17 C18 C19 176.3(11)
C18 N2 C20 C10 167.0(9)
Cu1 N2 C20 C10 -23.0(10)
N1 C10 C20 N2 32.8(12)
